data_4112604
loop_
_publ_author_name
'Joseph M. Keane'
'Mahendra D. Chordia'
'Christopher J. Mocella'
'Michal Sabat'
'Carl O. Trindle'
'W. Dean Harman'

_publ_section_title
;
 Transition Metal-Stabilized Arenium Cations: Protonation of Arenes
 Dihapto-Coordinated to \p-Basic Metal Fragments
;
_journal_name_full 'Journal of the American Chemical Society'
_journal_page_first 6806
_journal_page_last 6815
_journal_paper_doi 10.1021/ja039824h
_journal_volume 126
_journal_year 2004
_chemical_formula_sum 'C21 H24 B N8 O2 Re'
_chemical_formula_weight 617.49
_chemical_name_systematic
; 
 ? 
;
_space_group_IT_number 14
_symmetry_cell_setting monoclinic
_symmetry_space_group_name_Hall '-P 2yn'
_symmetry_space_group_name_H-M 'P 1 21/n 1'
_atom_sites_solution_hydrogens geom
_atom_sites_solution_primary direct
_atom_sites_solution_secondary difmap
_audit_creation_method SHELXL-97
_cell_angle_alpha 90.00
_cell_angle_beta 109.285(2)
_cell_angle_gamma 90.00
_cell_formula_units_Z 4
_cell_length_a 12.2750(10)
_cell_length_b 12.9206(10)
_cell_length_c 14.7993(12)
_cell_measurement_reflns_used 7277
_cell_measurement_temperature 153(2)
_cell_measurement_theta_max 32.486
_cell_measurement_theta_min 2.678
_cell_volume 2215.5(3)
_computing_cell_refinement 'Bruker SMART'
_computing_data_collection 'Bruker SMART'
_computing_data_reduction 'Bruker SHELXTL'
_computing_molecular_graphics 'Bruker SHELXTL'
_computing_publication_material 'Bruker SHELXTL'
_computing_structure_refinement 'SHELXL-97 (Sheldrick, 1997)'
_computing_structure_solution 'SHELXS-97 (Sheldrick, 1990)'
_diffrn_ambient_temperature 153(2)
_diffrn_measured_fraction_theta_full 0.999
_diffrn_measured_fraction_theta_max 0.999
_diffrn_measurement_device_type 'Bruker SMART APEX CCD area detector'
_diffrn_measurement_method 'phi and omega scans'
_diffrn_radiation_monochromator graphite
_diffrn_radiation_source 'fine-focus sealed tube'
_diffrn_radiation_type MoK\a
_diffrn_radiation_wavelength 0.71073
_diffrn_reflns_av_R_equivalents 0.0361
_diffrn_reflns_av_sigmaI/netI 0.0368
_diffrn_reflns_limit_h_max 18
_diffrn_reflns_limit_h_min -18
_diffrn_reflns_limit_k_max 19
_diffrn_reflns_limit_k_min -19
_diffrn_reflns_limit_l_max 22
_diffrn_reflns_limit_l_min -22
_diffrn_reflns_number 30064
_diffrn_reflns_theta_full 32.50
_diffrn_reflns_theta_max 32.50
_diffrn_reflns_theta_min 1.88
_exptl_absorpt_coefficient_mu 5.522
_exptl_absorpt_correction_T_max 0.801924
_exptl_absorpt_correction_T_min 0.653847
_exptl_absorpt_correction_type empirical
_exptl_absorpt_process_details 'Bruker SADABS'
_exptl_crystal_colour greenish
_exptl_crystal_density_diffrn 1.851
_exptl_crystal_description 'irregular block'
_exptl_crystal_F_000 1208
_exptl_crystal_size_max 0.27
_exptl_crystal_size_mid 0.16
_exptl_crystal_size_min 0.10
_refine_diff_density_max 2.480
_refine_diff_density_min -0.938
_refine_diff_density_rms 0.141
_refine_ls_extinction_coef none
_refine_ls_extinction_method none
_refine_ls_goodness_of_fit_ref 0.955
_refine_ls_hydrogen_treatment mixed
_refine_ls_matrix_type full
_refine_ls_number_parameters 394
_refine_ls_number_reflns 8013
_refine_ls_number_restraints 0
_refine_ls_restrained_S_all 0.955
_refine_ls_R_factor_all 0.0379
_refine_ls_R_factor_gt 0.0279
_refine_ls_shift/su_max 0.001
_refine_ls_shift/su_mean 0.000
_refine_ls_structure_factor_coef Fsqd
_refine_ls_weighting_details 'calc w=1/[\s^2^(Fo^2^)+(0.0328P)^2^+0.0000P] where P=(Fo^2^+2Fc^2^)/3'
_refine_ls_weighting_scheme calc
_refine_ls_wR_factor_gt 0.0589
_refine_ls_wR_factor_ref 0.0610
_reflns_number_gt 6480
_reflns_number_total 8013
_reflns_threshold_expression >2sigma(I)
_cod_data_source_file ja039824hsi20040325_025335.cif
_cod_data_source_block C21H24BN8O2Re
_cod_database_code 4112604

loop_
_symmetry_equiv_pos_as_xyz
'x, y, z'
'-x+1/2, y+1/2, -z+1/2'
'-x, -y, -z'
'x-1/2, -y-1/2, z-1/2'

loop_
_atom_site_label
_atom_site_type_symbol
_atom_site_fract_x
_atom_site_fract_y
_atom_site_fract_z
_atom_site_U_iso_or_equiv
_atom_site_adp_type
_atom_site_occupancy
_atom_site_symmetry_multiplicity
_atom_site_calc_flag
Re Re 0.434122(8) 0.170528(8) 0.197223(7) 0.01755(3) Uani 1 1 d
O1 O 0.7067(2) 0.2120(2) 0.11552(17) 0.0387(5) Uani 1 1 d
O2 O 0.42623(19) -0.03549(16) 0.09852(16) 0.0311(5) Uani 1 1 d
N1 N 0.4306(2) 0.31996(17) 0.27230(17) 0.0205(4) Uani 1 1 d
N2 N 0.3400(2) 0.33845(17) 0.30407(16) 0.0213(4) Uani 1 1 d
N3 N 0.25179(19) 0.19852(18) 0.13083(16) 0.0198(4) Uani 1 1 d
N4 N 0.18699(18) 0.23893(17) 0.18078(16) 0.0196(4) Uani 1 1 d
N5 N 0.37325(19) 0.10507(17) 0.30507(16) 0.0209(4) Uani 1 1 d
N6 N 0.2947(2) 0.15547(17) 0.33554(17) 0.0220(5) Uani 1 1 d
N7 N 0.43874(19) 0.25385(18) 0.07321(17) 0.0217(5) Uani 1 1 d
N8 N 0.4403(2) 0.2863(2) -0.07250(17) 0.0257(5) Uani 1 1 d
C1 C 0.6805(2) 0.1435(3) 0.1753(2) 0.0279(6) Uani 1 1 d
C2 C 0.7104(3) 0.0420(3) 0.1848(2) 0.0313(7) Uani 1 1 d
C3 C 0.6929(3) -0.0162(3) 0.2613(3) 0.0351(7) Uani 1 1 d
C4 C 0.6441(3) 0.0271(3) 0.3218(2) 0.0327(7) Uani 1 1 d
C5 C 0.6023(3) 0.1330(3) 0.3096(2) 0.0265(6) Uani 1 1 d
C6 C 0.6219(2) 0.1928(2) 0.2346(2) 0.0262(6) Uani 1 1 d
C7 C 0.7759(3) 0.1737(4) 0.0619(3) 0.0463(10) Uani 1 1 d
C8 C 0.3503(3) 0.4337(2) 0.3434(2) 0.0271(6) Uani 1 1 d
C9 C 0.4497(3) 0.4779(2) 0.3394(2) 0.0331(7) Uani 1 1 d
C10 C 0.4975(3) 0.4047(2) 0.2948(2) 0.0277(6) Uani 1 1 d
C11 C 0.0780(2) 0.2530(2) 0.1220(2) 0.0230(5) Uani 1 1 d
C12 C 0.0708(2) 0.2214(2) 0.0316(2) 0.0260(6) Uani 1 1 d
C13 C 0.1806(3) 0.1875(2) 0.0403(2) 0.0250(6) Uani 1 1 d
C14 C 0.2645(3) 0.0945(3) 0.3978(2) 0.0293(6) Uani 1 1 d
C15 C 0.3249(3) 0.0037(3) 0.4089(2) 0.0339(7) Uani 1 1 d
C16 C 0.3913(3) 0.0135(2) 0.3496(2) 0.0290(6) Uani 1 1 d
C17 C 0.4523(2) 0.2138(2) -0.0048(2) 0.0238(5) Uani 1 1 d
C18 C 0.4177(3) 0.3786(3) -0.0359(2) 0.0345(7) Uani 1 1 d
C19 C 0.4161(3) 0.3575(3) 0.0531(2) 0.0311(7) Uani 1 1 d
C20 C 0.4469(3) 0.2697(3) -0.1680(2) 0.0337(7) Uani 1 1 d
C21 C 0.4301(2) 0.0451(2) 0.13674(19) 0.0205(5) Uani 1 1 d
B B 0.2428(3) 0.2590(3) 0.2893(2) 0.0226(6) Uani 1 1 d
H1B H 0.177(2) 0.288(2) 0.319(2) 0.016(7) Uiso 1 1 d
H2 H 0.744(3) 0.008(3) 0.138(2) 0.032(9) Uiso 1 1 d
H3 H 0.719(3) -0.086(3) 0.270(2) 0.033(9) Uiso 1 1 d
H4 H 0.643(3) -0.015(3) 0.385(3) 0.059(12) Uiso 1 1 d
H5 H 0.606(3) 0.168(2) 0.364(2) 0.023(8) Uiso 1 1 d
H6 H 0.636(3) 0.267(3) 0.243(2) 0.028(9) Uiso 1 1 d
H7A H 0.849(4) 0.136(3) 0.112(3) 0.057(12) Uiso 1 1 d
H7B H 0.733(4) 0.112(4) 0.014(3) 0.068(14) Uiso 1 1 d
H7C H 0.785(4) 0.236(4) 0.021(3) 0.076(15) Uiso 1 1 d
H8 H 0.295(3) 0.456(3) 0.364(2) 0.033(10) Uiso 1 1 d
H9 H 0.477(3) 0.536(3) 0.357(3) 0.034(10) Uiso 1 1 d
H10 H 0.561(3) 0.408(3) 0.279(2) 0.033(10) Uiso 1 1 d
H11 H 0.031(3) 0.278(2) 0.145(2) 0.016(8) Uiso 1 1 d
H12 H 0.012(3) 0.222(3) -0.025(2) 0.026(8) Uiso 1 1 d
H13 H 0.204(3) 0.161(2) -0.012(2) 0.017(8) Uiso 1 1 d
H14 H 0.212(3) 0.120(2) 0.425(2) 0.020(8) Uiso 1 1 d
H15 H 0.324(3) -0.054(3) 0.446(3) 0.043(11) Uiso 1 1 d
H16 H 0.440(3) -0.030(3) 0.335(2) 0.024(8) Uiso 1 1 d
H17 H 0.461(3) 0.146(3) -0.013(3) 0.047(12) Uiso 1 1 d
H18 H 0.400(3) 0.443(3) -0.073(3) 0.057(12) Uiso 1 1 d
H19 H 0.405(3) 0.404(3) 0.098(2) 0.034(9) Uiso 1 1 d
H20A H 0.501(4) 0.319(3) -0.176(3) 0.042(11) Uiso 1 1 d
H20B H 0.478(4) 0.198(3) -0.171(3) 0.053(12) Uiso 1 1 d
H20C H 0.378(3) 0.269(3) -0.210(3) 0.043(11) Uiso 1 1 d

loop_
_atom_site_aniso_label
_atom_site_aniso_U_11
_atom_site_aniso_U_22
_atom_site_aniso_U_33
_atom_site_aniso_U_23
_atom_site_aniso_U_13
_atom_site_aniso_U_12
Re 0.01706(5) 0.01668(5) 0.01866(5) -0.00199(4) 0.00557(4) 0.00016(4)
O1 0.0278(12) 0.0490(14) 0.0415(14) 0.0075(12) 0.0144(10) 0.0012(11)
O2 0.0361(12) 0.0238(11) 0.0348(12) -0.0093(9) 0.0136(10) -0.0013(9)
N1 0.0209(10) 0.0185(11) 0.0219(11) -0.0017(8) 0.0069(9) -0.0001(9)
N2 0.0230(11) 0.0189(11) 0.0213(11) -0.0032(9) 0.0065(9) 0.0018(9)
N3 0.0182(10) 0.0196(10) 0.0215(11) 0.0001(8) 0.0063(9) -0.0001(8)
N4 0.0168(10) 0.0184(10) 0.0238(11) -0.0002(9) 0.0069(9) -0.0001(8)
N5 0.0211(11) 0.0183(10) 0.0235(11) -0.0002(9) 0.0074(9) 0.0004(9)
N6 0.0224(11) 0.0220(12) 0.0227(11) 0.0013(9) 0.0088(9) 0.0014(9)
N7 0.0198(11) 0.0209(11) 0.0250(12) 0.0010(9) 0.0085(9) 0.0012(9)
N8 0.0251(12) 0.0290(13) 0.0246(12) 0.0033(10) 0.0102(10) 0.0032(10)
C1 0.0184(12) 0.0361(16) 0.0287(15) -0.0015(12) 0.0071(11) -0.0022(11)
C2 0.0218(14) 0.0322(16) 0.0402(18) -0.0098(13) 0.0108(13) 0.0026(12)
C3 0.0250(15) 0.0259(15) 0.049(2) 0.0012(14) 0.0046(14) 0.0061(13)
C4 0.0244(14) 0.0352(17) 0.0326(16) 0.0053(13) 0.0017(12) 0.0037(13)
C5 0.0206(12) 0.0328(15) 0.0227(14) -0.0051(12) 0.0026(11) 0.0029(12)
C6 0.0192(13) 0.0206(14) 0.0367(16) -0.0057(11) 0.0064(12) -0.0003(10)
C7 0.0314(18) 0.073(3) 0.0383(19) -0.003(2) 0.0168(15) -0.0086(19)
C8 0.0281(15) 0.0223(14) 0.0295(15) -0.0064(11) 0.0075(12) 0.0064(11)
C9 0.0341(17) 0.0203(14) 0.0412(18) -0.0107(13) 0.0075(14) -0.0025(12)
C10 0.0225(14) 0.0223(14) 0.0383(17) -0.0044(12) 0.0100(13) -0.0059(11)
C11 0.0175(12) 0.0211(13) 0.0297(14) 0.0000(11) 0.0070(11) -0.0017(10)
C12 0.0212(13) 0.0272(15) 0.0246(14) 0.0025(11) 0.0010(11) -0.0030(11)
C13 0.0248(14) 0.0254(15) 0.0238(13) -0.0007(11) 0.0068(11) -0.0025(11)
C14 0.0326(16) 0.0329(16) 0.0268(14) 0.0049(12) 0.0156(13) 0.0002(13)
C15 0.0405(18) 0.0302(16) 0.0323(16) 0.0099(13) 0.0140(14) 0.0018(14)
C16 0.0310(15) 0.0269(15) 0.0294(15) 0.0056(12) 0.0102(12) 0.0047(13)
C17 0.0228(13) 0.0245(14) 0.0248(14) 0.0006(11) 0.0086(11) 0.0014(11)
C18 0.0449(19) 0.0250(16) 0.0366(17) 0.0088(13) 0.0175(15) 0.0076(14)
C19 0.0419(18) 0.0231(14) 0.0326(16) 0.0023(12) 0.0179(14) 0.0077(13)
C20 0.0307(17) 0.048(2) 0.0243(15) 0.0050(14) 0.0110(13) 0.0060(15)
C21 0.0209(12) 0.0211(12) 0.0200(12) 0.0031(10) 0.0075(10) 0.0013(10)
B 0.0212(14) 0.0226(15) 0.0242(15) -0.0021(12) 0.0079(12) 0.0004(12)

loop_
_atom_type_symbol
_atom_type_description
_atom_type_scat_dispersion_real
_atom_type_scat_dispersion_imag
_atom_type_scat_source
C C 0.0033 0.0016 'International Tables Vol C Tables 4.2.6.8 and 6.1.1.4'
H H 0.0000 0.0000 'International Tables Vol C Tables 4.2.6.8 and 6.1.1.4'
B B 0.0013 0.0007 'International Tables Vol C Tables 4.2.6.8 and 6.1.1.4'
N N 0.0061 0.0033 'International Tables Vol C Tables 4.2.6.8 and 6.1.1.4'
O O 0.0106 0.0060 'International Tables Vol C Tables 4.2.6.8 and 6.1.1.4'
Re Re -1.0185 7.2310 'International Tables Vol C Tables 4.2.6.8 and 6.1.1.4'

loop_
_geom_angle_atom_site_label_1
_geom_angle_atom_site_label_2
_geom_angle_atom_site_label_3
_geom_angle
C21 Re N7 91.71(10)
C21 Re N5 93.12(10)
N7 Re N5 161.45(9)
C21 Re N3 93.95(10)
N7 Re N3 80.95(8)
N5 Re N3 80.86(9)
C21 Re C6 95.44(11)
N7 Re C6 80.12(10)
N5 Re C6 117.17(11)
N3 Re C6 159.08(11)
C21 Re C5 92.31(11)
N7 Re C5 117.82(10)
N5 Re C5 79.87(10)
N3 Re C5 160.03(11)
C6 Re C5 37.74(12)
C21 Re N1 176.93(10)
N7 Re N1 90.13(8)
N5 Re N1 84.38(8)
N3 Re N1 83.91(8)
C6 Re N1 87.30(10)
C5 Re N1 89.01(10)
C1 O1 C7 116.5(3)
C10 N1 N2 105.8(2)
C10 N1 Re 135.8(2)
N2 N1 Re 118.34(16)
C8 N2 N1 109.8(2)
C8 N2 B 129.0(2)
N1 N2 B 121.2(2)
C13 N3 N4 106.2(2)
C13 N3 Re 132.2(2)
N4 N3 Re 121.55(17)
C11 N4 N3 109.7(2)
C11 N4 B 130.8(2)
N3 N4 B 119.5(2)
C16 N5 N6 106.4(2)
C16 N5 Re 132.3(2)
N6 N5 Re 121.17(17)
C14 N6 N5 109.3(2)
C14 N6 B 130.0(2)
N5 N6 B 120.2(2)
C17 N7 C19 105.4(2)
C17 N7 Re 126.6(2)
C19 N7 Re 127.7(2)
C17 N8 C18 107.3(3)
C17 N8 C20 126.3(3)
C18 N8 C20 126.3(3)
C2 C1 O1 125.6(3)
C2 C1 C6 122.1(3)
O1 C1 C6 112.2(3)
C1 C2 C3 118.9(3)
C4 C3 C2 121.4(3)
C3 C4 C5 121.6(3)
C6 C5 C4 117.5(3)
C6 C5 Re 69.98(16)
C4 C5 Re 119.9(2)
C5 C6 C1 118.3(3)
C5 C6 Re 72.29(17)
C1 C6 Re 118.4(2)
N2 C8 C9 108.6(3)
C8 C9 C10 105.1(3)
N1 C10 C9 110.7(3)
N4 C11 C12 108.6(3)
C11 C12 C13 104.9(3)
N3 C13 C12 110.6(3)
N6 C14 C15 108.8(3)
C14 C15 C16 104.7(3)
N5 C16 C15 110.9(3)
N7 C17 N8 111.2(3)
C19 C18 N8 106.2(3)
C18 C19 N7 109.8(3)
O2 C21 Re 179.0(2)
N2 B N6 109.3(2)
N2 B N4 108.5(2)
N6 B N4 107.0(2)

loop_
_geom_bond_atom_site_label_1
_geom_bond_atom_site_label_2
_geom_bond_distance
Re C21 1.844(3)
Re N7 2.145(2)
Re N5 2.147(2)
Re N3 2.157(2)
Re C6 2.204(3)
Re C5 2.235(3)
Re N1 2.235(2)
O1 C1 1.363(4)
O1 C7 1.429(4)
O2 C21 1.178(3)
N1 C10 1.343(4)
N1 N2 1.364(3)
N2 C8 1.350(4)
N2 B 1.534(4)
N3 C13 1.343(4)
N3 N4 1.357(3)
N4 C11 1.346(3)
N4 B 1.545(4)
N5 C16 1.336(4)
N5 N6 1.358(3)
N6 C14 1.354(4)
N6 B 1.541(4)
N7 C17 1.325(4)
N7 C19 1.380(4)
N8 C17 1.344(4)
N8 C18 1.375(4)
N8 C20 1.458(4)
C1 C2 1.357(4)
C1 C6 1.454(4)
C2 C3 1.433(5)
C3 C4 1.352(5)
C4 C5 1.451(4)
C5 C6 1.436(5)
C8 C9 1.367(5)
C9 C10 1.388(4)
C11 C12 1.374(4)
C12 C13 1.382(4)
C14 C15 1.368(5)
C15 C16 1.388(4)
C18 C19 1.351(5)
